data_4003397
loop_
_publ_author_name
'Shao, Zhichao'
'Huang, Chao'
'Dang, Jian'
'Wu, Qiong'
'Liu, Yeye'
'Ding, Jie'
'Hou, Hongwei'

_publ_section_title
;
 Modulation of Magnetic Behavior and Hg2+ Removal by Solvent-Assisted
 Linker Exchange Based on a Water-Stable 3D MOF
;
_journal_issue 21
_journal_name_full 'Chemistry of Materials'
_journal_page_first 7979
_journal_paper_doi 10.1021/acs.chemmater.8b03621
_journal_volume 30
_journal_year 2018
_chemical_formula_sum 'C21 H29 N3 Ni1.5 O13.5'
_chemical_formula_weight 627.54
_space_group_IT_number 15
_space_group_name_Hall '-C 2yc'
_space_group_name_H-M_alt 'C 1 2/c 1'
_symmetry_cell_setting monoclinic
_symmetry_space_group_name_H-M 'C 1 2/c 1'
_atom_sites_solution_hydrogens geom
_atom_sites_solution_primary direct
_atom_sites_solution_secondary difmap
_audit_creation_method SHELXL-97
_cell_angle_alpha 90.00
_cell_angle_beta 124.027(7)
_cell_angle_gamma 90.00
_cell_formula_units_Z 8
_cell_length_a 30.359(7)
_cell_length_b 10.007(2)
_cell_length_c 22.709(5)
_cell_measurement_reflns_used 9903
_cell_measurement_temperature 273(2)
_cell_measurement_theta_max 27.54
_cell_measurement_theta_min 2.64
_cell_volume 5718(2)
_computing_cell_refinement 'Bruker SAINT'
_computing_data_collection 'Bruker D8 VENTURE'
_computing_data_reduction 'Bruker SAINT'
_computing_structure_refinement 'SHELXL-97 (Sheldrick, 1997)'
_computing_structure_solution 'SHELXS-97 (Sheldrick, 1990)'
_diffrn_ambient_temperature 273(2)
_diffrn_measured_fraction_theta_full 0.993
_diffrn_measured_fraction_theta_max 0.993
_diffrn_measurement_device_type 'Bruker D8 VENTURE PHOTON'
_diffrn_measurement_method '\f and \w scans'
_diffrn_radiation_monochromator graphite
_diffrn_radiation_source 'fine-focus sealed tube'
_diffrn_radiation_type MoK\a
_diffrn_radiation_wavelength 0.71073
_diffrn_reflns_av_R_equivalents 0.0393
_diffrn_reflns_av_sigmaI/netI 0.0267
_diffrn_reflns_limit_h_max 39
_diffrn_reflns_limit_h_min -39
_diffrn_reflns_limit_k_max 13
_diffrn_reflns_limit_k_min -13
_diffrn_reflns_limit_l_max 29
_diffrn_reflns_limit_l_min -29
_diffrn_reflns_number 47566
_diffrn_reflns_theta_full 27.67
_diffrn_reflns_theta_max 27.67
_diffrn_reflns_theta_min 2.16
_exptl_absorpt_coefficient_mu 1.065
_exptl_absorpt_correction_T_max 0.9010
_exptl_absorpt_correction_T_min 0.8918
_exptl_absorpt_correction_type multi-scan
_exptl_absorpt_process_details 'SADABS(Bruker 2000)'
_exptl_crystal_colour green
_exptl_crystal_density_diffrn 1.458
_exptl_crystal_density_method 'not measured'
_exptl_crystal_description Block
_exptl_crystal_F_000 2608
_exptl_crystal_size_max 0.11
_exptl_crystal_size_mid 0.10
_exptl_crystal_size_min 0.10
_refine_diff_density_max 1.798
_refine_diff_density_min -0.820
_refine_diff_density_rms 0.145
_refine_ls_extinction_method none
_refine_ls_goodness_of_fit_ref 1.077
_refine_ls_hydrogen_treatment mixed
_refine_ls_matrix_type full
_refine_ls_number_parameters 351
_refine_ls_number_reflns 6636
_refine_ls_number_restraints 36
_refine_ls_restrained_S_all 1.084
_refine_ls_R_factor_all 0.0715
_refine_ls_R_factor_gt 0.0566
_refine_ls_shift/su_max 0.002
_refine_ls_shift/su_mean 0.000
_refine_ls_structure_factor_coef Fsqd
_refine_ls_weighting_details 'calc w=1/[\s^2^(Fo^2^)+(0.1191P)^2^+22.7084P] where P=(Fo^2^+2Fc^2^)/3'
_refine_ls_weighting_scheme calc
_refine_ls_wR_factor_gt 0.1855
_refine_ls_wR_factor_ref 0.1972
_reflns_number_gt 5375
_reflns_number_total 6636
_reflns_threshold_expression >2sigma(I)
_cod_data_source_file cm8b03621_si_009.cif
_cod_data_source_block mo_180309f_0m_a
_cod_depositor_comments
;
The following automatic conversions were performed:

data item '_symmetry_cell_setting' value 'Monoclinic' was changed to
'monoclinic' in accordance with the
/home/saulius/struct/COD-crude-data/automatic-downloads/DataCite-retrospective/ACS/depositions/lib/dictionaries/cif_core.dic
dictionary named 'cif_core.dic' version 2.4.2 last updated on
2011-04-26.

Automatic conversion script
Id: cif_fix_values 6909 2019-04-08 15:41:33Z antanas 
;
_cod_original_sg_symbol_H-M 'C2/c  '
_cod_original_formula_sum 'C21 H29 N3 Ni1.50 O13.50'
_cod_database_code 4003397

loop_
_symmetry_equiv_pos_as_xyz
'x, y, z'
'-x, y, -z+1/2'
'x+1/2, y+1/2, z'
'-x+1/2, y+1/2, -z+1/2'
'-x, -y, -z'
'x, -y, z-1/2'
'-x+1/2, -y+1/2, -z'
'x+1/2, -y+1/2, z-1/2'

loop_
_atom_site_label
_atom_site_type_symbol
_atom_site_fract_x
_atom_site_fract_y
_atom_site_fract_z
_atom_site_U_iso_or_equiv
_atom_site_adp_type
_atom_site_occupancy
_atom_site_symmetry_multiplicity
_atom_site_calc_flag
_atom_site_refinement_flags
Ni01 Ni 0.7500 0.2500 0.5000 0.01770(18) Uani 1 2 d S
Ni02 Ni 0.691125(19) -0.15060(4) 0.59406(2) 0.02163(16) Uani 1 1 d .
O003 O 0.71889(12) 0.0330(2) 0.63411(14) 0.0278(6) Uani 1 1 d .
O004 O 0.70942(11) 0.4124(2) 0.50738(13) 0.0254(5) Uani 1 1 d .
O005 O 0.72865(11) 0.1263(2) 0.55334(13) 0.0236(5) Uani 1 1 d .
O006 O 0.75678(11) 0.7308(2) 0.67150(14) 0.0284(6) Uani 1 1 d .
O007 O 0.68549(12) 0.6423(2) 0.57966(15) 0.0312(6) Uani 1 1 d .
O008 O 0.64330(12) 0.3687(3) 0.51919(17) 0.0388(7) Uani 1 1 d .
O009 O 0.72405(13) -0.1381(3) 0.53420(15) 0.0336(6) Uani 1 1 d .
N0A N 0.67856(12) 0.1958(3) 0.40516(16) 0.0246(6) Uani 1 1 d .
N00B N 0.84268(13) 0.3433(3) 0.84565(16) 0.0266(7) Uani 1 1 d .
H00A H 0.8666 0.4098 0.8606 0.032 Uiso 1 1 calc R
H00B H 0.8604 0.2657 0.8550 0.032 Uiso 1 1 calc R
N00C N 0.38103(14) -0.1001(3) -0.00255(17) 0.0305(7) Uani 1 1 d .
O00D O 0.82588(17) 0.8475(4) 0.5696(2) 0.0529(9) Uani 1 1 d G
H00C H 0.8520 0.8279 0.6113 0.079 Uiso 1 1 d G
H00D H 0.8237 0.7825 0.5441 0.079 Uiso 1 1 d G
C00E C 0.68964(14) 0.3885(3) 0.54329(18) 0.0210(7) Uani 1 1 d .
C00F C 0.75015(14) 0.4923(3) 0.66710(18) 0.0198(7) Uani 1 1 d .
C0G C 0.73004(14) 0.3791(3) 0.62359(18) 0.0194(7) Uani 1 1 d .
C00H C 0.73019(15) 0.6285(3) 0.63744(18) 0.0224(7) Uani 1 1 d .
C00I C 0.74925(14) 0.2540(3) 0.65479(18) 0.0190(7) Uani 1 1 d .
C00J C 0.73122(14) 0.1293(3) 0.61090(18) 0.0198(7) Uani 1 1 d .
C00K C 0.80585(14) 0.3550(3) 0.76995(18) 0.0217(7) Uani 1 1 d .
C00L C 0.78793(15) 0.4802(3) 0.73934(18) 0.0228(7) Uani 1 1 d .
H00L H 0.8014 0.5563 0.7675 0.027 Uiso 1 1 calc R
C00M C 0.78642(15) 0.2420(3) 0.72807(18) 0.0221(7) Uani 1 1 d .
H00M H 0.7980 0.1579 0.7485 0.027 Uiso 1 1 calc R
C00N C 0.66714(16) 0.0679(4) 0.3841(2) 0.0289(8) Uani 1 1 d .
H00N H 0.6915 0.0024 0.4131 0.035 Uiso 1 1 calc R
C00O C 0.53602(18) 0.0992(5) 0.2112(2) 0.0443(11) Uani 1 1 d .
H00O H 0.5142 0.1689 0.1826 0.053 Uiso 1 1 calc R
C00P C 0.39523(18) 0.0271(5) 0.0187(2) 0.0399(10) Uani 1 1 d .
H00P H 0.3729 0.0952 -0.0109 0.048 Uiso 1 1 calc R
C00Q C 0.52351(18) -0.0148(5) 0.1929(2) 0.0437(11) Uani 1 1 d .
H00Q H 0.5449 -0.0849 0.2216 0.052 Uiso 1 1 calc R
C00R C 0.62114(18) 0.0290(5) 0.3217(2) 0.0370(9) Uani 1 1 d .
H00R H 0.6143 -0.0608 0.3093 0.044 Uiso 1 1 calc R
C00S C 0.58543(17) 0.1264(5) 0.2780(2) 0.0382(10) Uani 1 1 d .
C00T C 0.64370(18) 0.2887(5) 0.3624(2) 0.0373(10) Uani 1 1 d .
H00T H 0.6512 0.3778 0.3762 0.045 Uiso 1 1 calc R
C00U C 0.44111(19) 0.0609(5) 0.0820(3) 0.0453(11) Uani 1 1 d .
H00U H 0.4496 0.1500 0.0953 0.054 Uiso 1 1 calc R
C00V C 0.47441(18) -0.0403(5) 0.1253(2) 0.0413(10) Uani 1 1 d .
O0W O 0.0000 0.9745(11) 0.7500 0.099(2) Uani 1 2 d SGU
H0WA H 0.0265 0.9266 0.7604 0.148 Uiso 0.50 1 d PG
H0WB H 0.0117 1.0257 0.7856 0.148 Uiso 0.50 1 d PG
C00X C 0.41347(19) -0.1966(5) 0.0407(3) 0.0442(11) Uani 1 1 d .
H00X H 0.4041 -0.2852 0.0271 0.053 Uiso 1 1 calc R
C00Y C 0.5970(2) 0.2583(5) 0.2985(3) 0.0466(12) Uani 1 1 d .
H00Y H 0.5738 0.3257 0.2697 0.056 Uiso 1 1 calc R
C00Z C 0.4599(2) -0.1693(5) 0.1042(3) 0.0538(14) Uani 1 1 d .
H00Z H 0.4817 -0.2389 0.1331 0.065 Uiso 1 1 calc R
O10 O 0.90955(15) 0.8334(5) 0.7148(2) 0.115(2) Uani 1 1 d GU
O11 O 0.85811(15) 0.8159(4) 0.7827(2) 0.130(3) Uani 1 1 d GU
H11A H 0.8444 0.7754 0.7432 0.195 Uiso 1 1 d G
H11B H 0.8500 0.8983 0.7751 0.195 Uiso 1 1 d G
O12 O 0.54476(16) 0.4377(7) 0.3942(2) 0.134(3) Uani 1 1 d GU
H12A H 0.5429 0.4087 0.4279 0.201 Uiso 1 1 d G
H12B H 0.5648 0.5059 0.4114 0.201 Uiso 1 1 d G
O13 O 0.91369(14) 0.5893(5) 0.88529(17) 0.199(5) Uani 1 1 d GU
H13A H 0.9137 0.6255 0.8514 0.299 Uiso 1 1 d G
H13B H 0.9427 0.5460 0.9084 0.299 Uiso 1 1 d G
O14 O 0.8804(2) 0.0384(5) 0.8749(3) 0.136(3) Uani 1 1 d GU
H14A H 0.9034 -0.0237 0.8918 0.204 Uiso 1 1 d G
H14B H 0.8984 0.1099 0.8857 0.204 Uiso 1 1 d G

loop_
_atom_site_aniso_label
_atom_site_aniso_U_11
_atom_site_aniso_U_22
_atom_site_aniso_U_33
_atom_site_aniso_U_23
_atom_site_aniso_U_13
_atom_site_aniso_U_12
Ni01 0.0262(3) 0.0134(3) 0.0125(3) -0.0006(2) 0.0103(3) -0.0017(2)
Ni02 0.0340(3) 0.0116(2) 0.0155(2) 0.00048(15) 0.0115(2) 0.00079(17)
O003 0.0538(17) 0.0121(11) 0.0239(12) -0.0016(10) 0.0256(13) -0.0046(11)
O004 0.0400(14) 0.0195(12) 0.0186(12) 0.0036(9) 0.0176(11) 0.0064(11)
O005 0.0418(15) 0.0142(11) 0.0201(12) -0.0020(9) 0.0206(11) -0.0040(10)
O006 0.0405(15) 0.0141(11) 0.0261(13) -0.0010(10) 0.0160(12) -0.0009(10)
O007 0.0423(16) 0.0155(12) 0.0223(13) -0.0006(10) 0.0097(12) 0.0012(11)
O008 0.0307(15) 0.0431(17) 0.0340(16) -0.0001(13) 0.0129(13) -0.0051(13)
O009 0.0554(18) 0.0226(13) 0.0313(15) -0.0005(11) 0.0295(14) 0.0014(12)
N0A 0.0292(16) 0.0245(15) 0.0190(14) -0.0017(12) 0.0128(13) -0.0019(13)
N00B 0.0338(17) 0.0246(16) 0.0167(14) -0.0005(12) 0.0113(13) 0.0038(13)
N00C 0.0360(18) 0.0306(17) 0.0204(15) -0.0033(13) 0.0130(14) -0.0050(14)
O00D 0.065(2) 0.053(2) 0.0401(19) 0.0009(16) 0.0294(19) 0.0037(18)
C00E 0.0295(18) 0.0113(14) 0.0184(16) -0.0013(12) 0.0110(14) 0.0011(13)
C00F 0.0301(18) 0.0120(15) 0.0210(16) -0.0009(12) 0.0166(15) -0.0005(13)
C0G 0.0294(17) 0.0151(15) 0.0175(15) 0.0002(12) 0.0156(14) 0.0012(13)
C00H 0.039(2) 0.0123(15) 0.0179(16) 0.0003(12) 0.0168(16) 0.0022(13)
C00I 0.0307(18) 0.0131(15) 0.0176(15) 0.0004(12) 0.0161(14) -0.0001(12)
C00J 0.0302(18) 0.0116(14) 0.0178(15) -0.0005(12) 0.0136(14) -0.0012(12)
C00K 0.0276(17) 0.0210(17) 0.0166(16) -0.0001(13) 0.0124(14) 0.0012(13)
C00L 0.0346(19) 0.0143(15) 0.0202(16) -0.0031(13) 0.0158(15) -0.0018(13)
C00M 0.0339(19) 0.0143(15) 0.0183(16) 0.0012(12) 0.0147(15) 0.0030(13)
C00N 0.0311(19) 0.0270(19) 0.0239(17) -0.0021(15) 0.0126(16) -0.0042(15)
C00O 0.035(2) 0.044(3) 0.023(2) -0.0095(18) -0.0034(17) -0.003(2)
C00P 0.037(2) 0.032(2) 0.035(2) -0.0059(18) 0.0101(19) -0.0024(18)
C00Q 0.032(2) 0.045(3) 0.027(2) -0.0023(19) 0.0002(18) -0.0048(19)
C00R 0.041(2) 0.034(2) 0.0277(19) -0.0083(17) 0.0141(18) -0.0095(18)
C00S 0.031(2) 0.048(3) 0.0221(19) -0.0085(18) 0.0068(17) -0.0041(18)
C00T 0.040(2) 0.030(2) 0.027(2) -0.0034(17) 0.0088(18) 0.0041(18)
C00U 0.043(3) 0.036(2) 0.043(2) -0.013(2) 0.016(2) -0.008(2)
C00V 0.033(2) 0.053(3) 0.025(2) -0.0047(19) 0.0087(17) -0.005(2)
O0W 0.084(5) 0.101(7) 0.090(6) 0.000 0.036(4) 0.000
C00X 0.040(2) 0.035(2) 0.038(2) 0.002(2) 0.010(2) -0.0034(19)
C00Y 0.043(3) 0.040(3) 0.030(2) -0.0046(19) 0.004(2) 0.010(2)
C00Z 0.050(3) 0.043(3) 0.036(3) 0.009(2) 0.004(2) -0.001(2)
O10 0.095(4) 0.159(6) 0.072(4) 0.000(4) 0.036(3) -0.024(4)
O11 0.087(4) 0.199(7) 0.087(4) -0.034(5) 0.038(3) -0.055(5)
O12 0.103(4) 0.194(8) 0.085(4) 0.035(5) 0.041(4) 0.041(5)
O13 0.150(7) 0.258(10) 0.162(7) 0.020(8) 0.070(6) -0.093(7)
O14 0.125(5) 0.144(6) 0.179(7) 0.007(5) 0.110(5) 0.021(5)

loop_
_atom_type_symbol
_atom_type_description
_atom_type_scat_dispersion_real
_atom_type_scat_dispersion_imag
_atom_type_scat_source
C C 0.0033 0.0016 'International Tables Vol C Tables 4.2.6.8 and 6.1.1.4'
H H 0.0000 0.0000 'International Tables Vol C Tables 4.2.6.8 and 6.1.1.4'
N N 0.0061 0.0033 'International Tables Vol C Tables 4.2.6.8 and 6.1.1.4'
Ni Ni 0.3393 1.1124 'International Tables Vol C Tables 4.2.6.8 and 6.1.1.4'
O O 0.0106 0.0060 'International Tables Vol C Tables 4.2.6.8 and 6.1.1.4'

loop_
_geom_angle_atom_site_label_1
_geom_angle_atom_site_label_2
_geom_angle_atom_site_label_3
_geom_angle
_geom_angle_site_symmetry_1
_geom_angle_site_symmetry_3
O005 Ni01 O005 180.00(14) 7_656 .
O005 Ni01 N0A 87.93(11) 7_656 7_656
O005 Ni01 N0A 92.07(11) . 7_656
O005 Ni01 N0A 92.07(11) 7_656 .
O005 Ni01 N0A 87.93(11) . .
N0A Ni01 N0A 180.00(18) 7_656 .
O005 Ni01 O004 88.49(10) 7_656 .
O005 Ni01 O004 91.51(10) . .
N0A Ni01 O004 91.92(11) 7_656 .
N0A Ni01 O004 88.08(11) . .
O005 Ni01 O004 91.51(10) 7_656 7_656
O005 Ni01 O004 88.49(10) . 7_656
N0A Ni01 O004 88.08(11) 7_656 7_656
N0A Ni01 O004 91.92(11) . 7_656
O004 Ni01 O004 180.00(14) . 7_656
O003 Ni02 N00C 99.85(13) . 2_655
O003 Ni02 O007 162.22(12) . 1_545
N00C Ni02 O007 97.88(13) 2_655 1_545
O003 Ni02 O009 90.44(11) . .
N00C Ni02 O009 87.43(13) 2_655 .
O007 Ni02 O009 89.12(11) 1_545 .
O003 Ni02 N00B 88.07(11) . 4_646
N00C Ni02 N00B 91.86(13) 2_655 4_646
O007 Ni02 N00B 92.61(12) 1_545 4_646
O009 Ni02 N00B 178.21(12) . 4_646
O003 Ni02 O006 99.98(11) . 1_545
N00C Ni02 O006 160.04(12) 2_655 1_545
O007 Ni02 O006 62.25(10) 1_545 1_545
O009 Ni02 O006 90.18(12) . 1_545
N00B Ni02 O006 91.04(12) 4_646 1_545
O003 Ni02 C00H 131.15(12) . 1_545
N00C Ni02 C00H 128.99(13) 2_655 1_545
O007 Ni02 C00H 31.11(11) 1_545 1_545
O009 Ni02 C00H 90.88(11) . 1_545
N00B Ni02 C00H 90.84(12) 4_646 1_545
O006 Ni02 C00H 31.19(11) 1_545 1_545
C00J O003 Ni02 131.3(2) . .
C00E O004 Ni01 114.3(2) . .
C00J O005 Ni01 136.9(2) . .
C00H O006 Ni02 87.9(2) . 1_565
C00H O007 Ni02 90.0(2) . 1_565
C00T N0A C00N 117.6(3) . .
C00T N0A Ni01 120.7(3) . .
C00N N0A Ni01 121.6(3) . .
C00K N00B Ni02 115.8(2) . 4_656
C00K N00B H00A 108.3 . .
Ni02 N00B H00A 108.3 4_656 .
C00K N00B H00B 108.3 . .
Ni02 N00B H00B 108.3 4_656 .
H00A N00B H00B 107.4 . .
C00X N00C C00P 117.7(4) . .
C00X N00C Ni02 119.5(3) . 2_655
C00P N00C Ni02 122.6(3) . 2_655
H00C O00D H00D 104.5 . .
O008 C00E O004 125.9(3) . .
O008 C00E C0G 119.0(3) . .
O004 C00E C0G 115.0(3) . .
C00L C00F C0G 120.7(3) . .
C00L C00F C00H 118.3(3) . .
C0G C00F C00H 121.0(3) . .
C00I C0G C00F 118.3(3) . .
C00I C0G C00E 119.3(3) . .
C00F C0G C00E 122.3(3) . .
O007 C00H O006 119.7(3) . .
O007 C00H C00F 119.9(3) . .
O006 C00H C00F 120.3(3) . .
O007 C00H Ni02 58.93(17) . 1_565
O006 C00H Ni02 60.87(18) . 1_565
C00F C00H Ni02 173.5(3) . 1_565
C0G C00I C00M 120.8(3) . .
C0G C00I C00J 121.1(3) . .
C00M C00I C00J 118.1(3) . .
O003 C00J O005 123.8(3) . .
O003 C00J C00I 116.5(3) . .
O005 C00J C00I 119.7(3) . .
C00M C00K C00L 119.9(3) . .
C00M C00K N00B 120.3(3) . .
C00L C00K N00B 119.8(3) . .
C00F C00L C00K 120.4(3) . .
C00F C00L H00L 119.8 . .
C00K C00L H00L 119.8 . .
C00K C00M C00I 119.9(3) . .
C00K C00M H00M 120.0 . .
C00I C00M H00M 120.0 . .
N0A C00N C00R 123.2(4) . .
N0A C00N H00N 118.4 . .
C00R C00N H00N 118.4 . .
C00Q C00O C00S 119.0(5) . .
C00Q C00O H00O 120.5 . .
C00S C00O H00O 120.5 . .
N00C C00P C00U 122.9(4) . .
N00C C00P H00P 118.5 . .
C00U C00P H00P 118.5 . .
C00O C00Q C00V 118.3(5) . .
C00O C00Q H00Q 120.8 . .
C00V C00Q H00Q 120.8 . .
C00N C00R C00S 118.4(4) . .
C00N C00R H00R 120.8 . .
C00S C00R H00R 120.8 . .
C00Y C00S C00R 119.0(4) . .
C00Y C00S C00O 117.0(4) . .
C00R C00S C00O 124.0(4) . .
N0A C00T C00Y 122.8(4) . .
N0A C00T H00T 118.6 . .
C00Y C00T H00T 118.6 . .
C00P C00U C00V 118.4(4) . .
C00P C00U H00U 120.8 . .
C00V C00U H00U 120.8 . .
C00Z C00V C00U 118.8(4) . .
C00Z C00V C00Q 118.7(5) . .
C00U C00V C00Q 122.5(5) . .
H0WA O0W H0WB 104.5 . .
N00C C00X C00Z 122.2(5) . .
N00C C00X H00X 118.9 . .
C00Z C00X H00X 118.9 . .
C00S C00Y C00T 118.9(4) . .
C00S C00Y H00Y 120.5 . .
C00T C00Y H00Y 120.5 . .
C00V C00Z C00X 120.0(5) . .
C00V C00Z H00Z 120.0 . .
C00X C00Z H00Z 120.0 . .
H11A O11 H11B 109.5 . .
H12A O12 H12B 104.5 . .
H13A O13 H13B 104.5 . .
H14A O14 H14B 104.5 . .

loop_
_geom_bond_atom_site_label_1
_geom_bond_atom_site_label_2
_geom_bond_distance
_geom_bond_site_symmetry_2
Ni01 O005 2.073(2) 7_656
Ni01 O005 2.073(2) .
Ni01 N0A 2.100(3) 7_656
Ni01 N0A 2.100(3) .
Ni01 O004 2.102(2) .
Ni01 O004 2.102(2) 7_656
Ni02 O003 2.014(3) .
Ni02 N00C 2.068(3) 2_655
Ni02 O007 2.090(3) 1_545
Ni02 O009 2.094(3) .
Ni02 N00B 2.122(3) 4_646
Ni02 O006 2.133(3) 1_545
Ni02 C00H 2.440(3) 1_545
O003 C00J 1.252(4) .
O004 C00E 1.277(4) .
O005 C00J 1.265(4) .
O006 C00H 1.265(4) .
O006 Ni02 2.133(3) 1_565
O007 C00H 1.261(5) .
O007 Ni02 2.090(3) 1_565
O008 C00E 1.207(5) .
N0A C00T 1.333(5) .
N0A C00N 1.342(5) .
N00B C00K 1.438(4) .
N00B Ni02 2.122(3) 4_656
N00B H00A 0.9000 .
N00B H00B 0.9000 .
N00C C00X 1.336(6) .
N00C C00P 1.344(5) .
N00C Ni02 2.068(3) 2_655
O00D H00C 0.8500 .
O00D H00D 0.8497 .
C00E C0G 1.528(5) .
C00F C00L 1.384(5) .
C00F C0G 1.399(5) .
C00F C00H 1.491(5) .
C0G C00I 1.395(4) .
C00H Ni02 2.440(3) 1_565
C00I C00M 1.398(5) .
C00I C00J 1.497(4) .
C00K C00M 1.380(5) .
C00K C00L 1.388(5) .
C00L H00L 0.9300 .
C00M H00M 0.9300 .
C00N C00R 1.376(6) .
C00N H00N 0.9300 .
C00O C00Q 1.201(7) .
C00O C00S 1.443(6) .
C00O H00O 0.9300 .
C00P C00U 1.371(6) .
C00P H00P 0.9300 .
C00Q C00V 1.443(6) .
C00Q H00Q 0.9300 .
C00R C00S 1.381(7) .
C00R H00R 0.9300 .
C00S C00Y 1.378(7) .
C00T C00Y 1.380(6) .
C00T H00T 0.9300 .
C00U C00V 1.380(7) .
C00U H00U 0.9300 .
C00V C00Z 1.361(7) .
O0W H0WA 0.8500 .
O0W H0WB 0.8500 .
C00X C00Z 1.367(7) .
C00X H00X 0.9300 .
C00Y H00Y 0.9300 .
C00Z H00Z 0.9300 .
O11 H11A 0.8499 .
O11 H11B 0.8501 .
O12 H12A 0.8499 .
O12 H12B 0.8498 .
O13 H13A 0.8499 .
O13 H13B 0.8499 .
O14 H14A 0.8498 .
O14 H14B 0.8501 .

loop_
_geom_torsion_atom_site_label_1
_geom_torsion_atom_site_label_2
_geom_torsion_atom_site_label_3
_geom_torsion_atom_site_label_4
_geom_torsion
_geom_torsion_site_symmetry_1
_geom_torsion_site_symmetry_4
N00C Ni02 O003 C00J -63.9(4) 2_655 .
O007 Ni02 O003 C00J 112.1(4) 1_545 .
O009 Ni02 O003 C00J 23.6(4) . .
N00B Ni02 O003 C00J -155.4(4) 4_646 .
O006 Ni02 O003 C00J 113.9(3) 1_545 .
C00H Ni02 O003 C00J 115.1(3) 1_545 .
O005 Ni01 O004 C00E -175.6(2) 7_656 .
O005 Ni01 O004 C00E 4.4(2) . .
N0A Ni01 O004 C00E -87.8(2) 7_656 .
N0A Ni01 O004 C00E 92.2(2) . .
O004 Ni01 O004 C00E -39(100) 7_656 .
O005 Ni01 O005 C00J 26(100) 7_656 .
N0A Ni01 O005 C00J 39.9(4) 7_656 .
N0A Ni01 O005 C00J -140.1(4) . .
O004 Ni01 O005 C00J -52.1(4) . .
O004 Ni01 O005 C00J 127.9(4) 7_656 .
O005 Ni01 N0A C00T -56.0(3) 7_656 .
O005 Ni01 N0A C00T 124.0(3) . .
N0A Ni01 N0A C00T 120(100) 7_656 .
O004 Ni01 N0A C00T 32.4(3) . .
O004 Ni01 N0A C00T -147.6(3) 7_656 .
O005 Ni01 N0A C00N 121.5(3) 7_656 .
O005 Ni01 N0A C00N -58.5(3) . .
N0A Ni01 N0A C00N -62(100) 7_656 .
O004 Ni01 N0A C00N -150.0(3) . .
O004 Ni01 N0A C00N 30.0(3) 7_656 .
Ni01 O004 C00E O008 -104.3(4) . .
Ni01 O004 C00E C0G 73.0(3) . .
C00L C00F C0G C00I -0.4(5) . .
C00H C00F C0G C00I -178.3(3) . .
C00L C00F C0G C00E -178.0(3) . .
C00H C00F C0G C00E 4.1(5) . .
O008 C00E C0G C00I 82.2(4) . .
O004 C00E C0G C00I -95.3(4) . .
O008 C00E C0G C00F -100.2(4) . .
O004 C00E C0G C00F 82.3(4) . .
Ni02 O007 C00H O006 -4.3(4) 1_565 .
Ni02 O007 C00H C00F 172.5(3) 1_565 .
Ni02 O006 C00H O007 4.2(4) 1_565 .
Ni02 O006 C00H C00F -172.6(3) 1_565 .
C00L C00F C00H O007 -156.9(4) . .
C0G C00F C00H O007 21.0(5) . .
C00L C00F C00H O006 19.9(5) . .
C0G C00F C00H O006 -162.2(3) . .
C00L C00F C00H Ni02 -79(2) . 1_565
C0G C00F C00H Ni02 99(2) . 1_565
C00F C0G C00I C00M 2.0(5) . .
C00E C0G C00I C00M 179.7(3) . .
C00F C0G C00I C00J -177.3(3) . .
C00E C0G C00I C00J 0.4(5) . .
Ni02 O003 C00J O005 -1.0(6) . .
Ni02 O003 C00J C00I 178.3(2) . .
Ni01 O005 C00J O003 -173.7(3) . .
Ni01 O005 C00J C00I 7.1(5) . .
C0G C00I C00J O003 -134.3(4) . .
C00M C00I C00J O003 46.3(5) . .
C0G C00I C00J O005 45.0(5) . .
C00M C00I C00J O005 -134.4(4) . .
Ni02 N00B C00K C00M -95.5(4) 4_656 .
Ni02 N00B C00K C00L 81.5(4) 4_656 .
C0G C00F C00L C00K -1.0(5) . .
C00H C00F C00L C00K 176.9(3) . .
C00M C00K C00L C00F 0.8(6) . .
N00B C00K C00L C00F -176.2(3) . .
C00L C00K C00M C00I 0.8(6) . .
N00B C00K C00M C00I 177.9(3) . .
C0G C00I C00M C00K -2.3(5) . .
C00J C00I C00M C00K 177.1(3) . .
C00T N0A C00N C00R -1.3(6) . .
Ni01 N0A C00N C00R -178.9(3) . .
C00X N00C C00P C00U 0.1(7) . .
Ni02 N00C C00P C00U 174.8(4) 2_655 .
C00S C00O C00Q C00V -179.0(5) . .
N0A C00N C00R C00S 1.2(7) . .
C00N C00R C00S C00Y -0.2(7) . .
C00N C00R C00S C00O 179.6(5) . .
C00Q C00O C00S C00Y -177.0(6) . .
C00Q C00O C00S C00R 3.2(9) . .
C00N N0A C00T C00Y 0.3(7) . .
Ni01 N0A C00T C00Y 177.9(4) . .
N00C C00P C00U C00V 0.8(8) . .
C00P C00U C00V C00Z -1.2(8) . .
C00P C00U C00V C00Q -180.0(5) . .
C00O C00Q C00V C00Z 180.0(6) . .
C00O C00Q C00V C00U -1.2(9) . .
C00P N00C C00X C00Z -0.6(8) . .
Ni02 N00C C00X C00Z -175.4(4) 2_655 .
C00R C00S C00Y C00T -0.7(8) . .
C00O C00S C00Y C00T 179.5(5) . .
N0A C00T C00Y C00S 0.7(8) . .
C00U C00V C00Z C00X 0.8(9) . .
C00Q C00V C00Z C00X 179.6(5) . .
N00C C00X C00Z C00V 0.1(9) . .
